data_2202722
loop_
_publ_author_name
'Alig, Edith'
'Fink, Lothar'
'Bolte, Michael'

_publ_section_title
;
 Hexaamminechromium(III) diaquatetrachlorosodium(I)
;
_journal_issue 11
_journal_name_full 'Acta Crystallographica Section E'
_journal_page_first i154
_journal_page_last i155
_journal_paper_doi 10.1107/S160053680302378X
_journal_volume 59
_journal_year 2003
_chemical_formula_moiety 'H18 Cr N6 3+, H4 Cl4 Na O2 3-'
_chemical_formula_sum 'Cl4 Cr H22 N6 Na O2'
_chemical_formula_weight 355.03
_chemical_name_systematic
;
Hexaamminechromium(III) diaquatetrachlorosodium(I)
;
_space_group_IT_number 19
_symmetry_cell_setting orthorhombic
_symmetry_space_group_name_Hall 'P 2ac 2ab'
_symmetry_space_group_name_H-M 'P 21 21 21'
_atom_sites_solution_hydrogens geom
_atom_sites_solution_primary direct
_atom_sites_solution_secondary difmap
_audit_creation_method SHELXL-97
_cell_angle_alpha 90.00
_cell_angle_beta 90.00
_cell_angle_gamma 90.00
_cell_formula_units_Z 4
_cell_length_a 7.0596(3)
_cell_length_b 9.1575(4)
_cell_length_c 22.6310(10)
_cell_measurement_reflns_used 5893
_cell_measurement_temperature 173(2)
_cell_measurement_theta_max 25
_cell_measurement_theta_min 1
_cell_volume 1463.06(11)
_computing_cell_refinement SMART
_computing_data_collection 'SMART (Siemens, 1995)'
_computing_data_reduction 'SAINT (Siemens, 1995)'
_computing_molecular_graphics 'XP in SHELXTL-Plus (Sheldrick, 1991)'
_computing_publication_material SHELXL97
_computing_structure_refinement 'SHELXL97 (Sheldrick, 1997)'
_computing_structure_solution 'SHELXS97 (Sheldrick, 1990)'
_diffrn_ambient_temperature 173(2)
_diffrn_measured_fraction_theta_full 0.932
_diffrn_measured_fraction_theta_max 0.932
_diffrn_measurement_device_type 'Siemens CCD three-circle'
_diffrn_measurement_method \w
_diffrn_radiation_monochromator graphite
_diffrn_radiation_source 'fine-focus sealed tube'
_diffrn_radiation_type MoK\a
_diffrn_radiation_wavelength 0.71073
_diffrn_reflns_av_R_equivalents 0.0616
_diffrn_reflns_av_sigmaI/netI 0.0525
_diffrn_reflns_limit_h_max 8
_diffrn_reflns_limit_h_min -9
_diffrn_reflns_limit_k_max 10
_diffrn_reflns_limit_k_min -10
_diffrn_reflns_limit_l_max 27
_diffrn_reflns_limit_l_min -27
_diffrn_reflns_number 14937
_diffrn_reflns_theta_full 27.12
_diffrn_reflns_theta_max 27.12
_diffrn_reflns_theta_min 1.80
_diffrn_standards_decay_% 0
_diffrn_standards_interval_time 1200
_diffrn_standards_number 208
_exptl_absorpt_coefficient_mu 1.532
_exptl_absorpt_correction_T_max 0.9137
_exptl_absorpt_correction_T_min 0.6239
_exptl_absorpt_correction_type empirical
_exptl_absorpt_process_details '(SADABS; Sheldrick, 1996)'
_exptl_crystal_colour orange
_exptl_crystal_density_diffrn 1.612
_exptl_crystal_density_method 'not measured'
_exptl_crystal_description plate
_exptl_crystal_F_000 732
_exptl_crystal_size_max 0.34
_exptl_crystal_size_mid 0.12
_exptl_crystal_size_min 0.06
_refine_diff_density_max 0.406
_refine_diff_density_min -0.432
_refine_ls_abs_structure_details 'Flack (1983), 0000 Friedel pairs'
_refine_ls_abs_structure_Flack 0.18(3)
_refine_ls_extinction_method none
_refine_ls_goodness_of_fit_ref 1.057
_refine_ls_hydrogen_treatment refxyz
_refine_ls_matrix_type full
_refine_ls_number_parameters 194
_refine_ls_number_reflns 2941
_refine_ls_number_restraints 22
_refine_ls_restrained_S_all 1.054
_refine_ls_R_factor_all 0.0606
_refine_ls_R_factor_gt 0.0374
_refine_ls_shift/su_max 0.001
_refine_ls_shift/su_mean 0.000
_refine_ls_structure_factor_coef Fsqd
_refine_ls_weighting_details 'calc w = 1/[\s^2^(Fo^2^)+(0.0304P)^2^+0.4093P] where P = (Fo^2^+2Fc^2^)/3'
_refine_ls_weighting_scheme calc
_refine_ls_wR_factor_gt 0.0650
_refine_ls_wR_factor_ref 0.0726
_reflns_number_gt 2340
_reflns_number_total 2941
_reflns_threshold_expression I>2\s(I)
_cod_data_source_file lh6127.cif
_cod_data_source_block I
_cod_depositor_comments
;
The following automatic conversions were performed:
'_symmetry_cell_setting' value 'Orthorhombic' changed to 'orthorhombic'
according to '/home/saulius/struct/CIF-dictionaries/cif_core.dic'
dictionary named 'cif_core.dic' version 2.4.1 from 2010-06-29.

Automatic conversion script
Id: cif_fix_enum 1527 2010-12-29 10:47:43Z saulius 

The following automatic conversions were performed:

'_symmetry_cell_setting' value 'Orthorhombic' changed to
'orthorhombic' according to
/home/saulius/struct/CIF-dictionaries/cif_core.dic dictionary named
'cif_core.dic' version 2.4.1 from
2010-06-29.

'_exptl_absorpt_correction_type' value 'Empirical'
changed to 'empirical' according to
/home/saulius/struct/CIF-dictionaries/cif_core.dic dictionary named
'cif_core.dic' version 2.4.1 from 2010-06-29.

Automatic conversion script
Id: cif_fix_values 1715 2011-07-08 13:25:40Z adriana 
;
_cod_original_formula_sum 'H22 Cl4 Cr N6 Na O2'
_cod_database_code 2202722
_cod_database_fobs_code 2202722

loop_
_symmetry_equiv_pos_as_xyz
'x, y, z'
'-x+1/2, -y, z+1/2'
'-x, y+1/2, -z+1/2'
'x+1/2, -y+1/2, -z'

loop_
_atom_site_label
_atom_site_fract_x
_atom_site_fract_y
_atom_site_fract_z
_atom_site_U_iso_or_equiv
_atom_site_adp_type
_atom_site_calc_flag
_atom_site_refinement_flags
_atom_site_occupancy
_atom_site_disorder_assembly
_atom_site_disorder_group
_atom_site_type_symbol
Cr1 0.59753(10) 0.59589(6) 0.87758(2) 0.01310(14) Uani d . 1 . . Cr
N1 0.8049(5) 0.5294(4) 0.93629(16) 0.0201(8) Uani d D 1 . . N
H1A 0.894(4) 0.595(3) 0.9420(18) 0.030 Uiso d D 1 . . H
H1B 0.859(5) 0.445(2) 0.9312(17) 0.030 Uiso d D 1 . . H
H1C 0.775(7) 0.526(4) 0.9739(7) 0.030 Uiso d D 1 . . H
N2 0.3845(6) 0.5288(4) 0.93486(16) 0.0203(7) Uani d D 1 . . N
H2A 0.420(6) 0.511(4) 0.9714(8) 0.030 Uiso d D 1 . . H
H2B 0.298(5) 0.596(4) 0.9401(18) 0.030 Uiso d D 1 . . H
H2C 0.329(5) 0.451(3) 0.9204(17) 0.030 Uiso d D 1 . . H
N3 0.3916(6) 0.6643(4) 0.81852(14) 0.0186(7) Uani d D 1 . . N
H3A 0.286(3) 0.616(4) 0.8247(17) 0.028 Uiso d D 1 . . H
H3B 0.427(6) 0.636(4) 0.7833(8) 0.028 Uiso d D 1 . . H
H3C 0.371(6) 0.7582(14) 0.8190(17) 0.028 Uiso d D 1 . . H
N4 0.8059(5) 0.6616(4) 0.81882(16) 0.0193(8) Uani d D 1 . . N
H4A 0.902(4) 0.601(4) 0.8191(17) 0.029 Uiso d D 1 . . H
H4B 0.778(6) 0.670(5) 0.7812(7) 0.029 Uiso d D 1 . . H
H4C 0.847(6) 0.749(2) 0.8273(17) 0.029 Uiso d D 1 . . H
N5 0.5928(6) 0.3919(3) 0.83651(14) 0.0187(7) Uani d D 1 . . N
H5A 0.624(6) 0.412(4) 0.8000(7) 0.028 Uiso d D 1 . . H
H5B 0.475(2) 0.361(4) 0.8379(17) 0.028 Uiso d D 1 . . H
H5C 0.666(4) 0.328(3) 0.8539(15) 0.028 Uiso d D 1 . . H
N6 0.5999(6) 0.7992(3) 0.91872(14) 0.0206(7) Uani d D 1 . . N
H6A 0.595(7) 0.792(4) 0.9576(5) 0.031 Uiso d D 1 . . H
H6B 0.717(2) 0.830(4) 0.9181(18) 0.031 Uiso d D 1 . . H
H6C 0.512(4) 0.860(4) 0.9072(17) 0.031 Uiso d D 1 . . H
Na1 0.6003(3) 0.40765(16) 0.12594(6) 0.0228(3) Uani d . 1 . . Na
Cl1 0.60018(16) 0.68763(10) 0.06311(4) 0.0213(2) Uani d . 1 . . Cl
Cl3 0.59675(17) 0.11893(10) 0.17514(4) 0.0234(2) Uani d . 1 . . Cl
Cl2 0.91942(16) 0.47705(10) 0.19570(4) 0.0205(2) Uani d . 1 . . Cl
Cl4 0.27215(15) 0.34262(11) 0.06183(4) 0.0228(2) Uani d . 1 . . Cl
O1 0.8203(4) 0.3253(5) 0.05777(16) 0.0373(9) Uani d D 1 . . O
H1D 0.9384(16) 0.332(6) 0.058(2) 0.056 Uiso d D 1 . . H
H1E 0.787(7) 0.282(5) 0.0269(13) 0.056 Uiso d D 1 . . H
O2 0.3804(5) 0.5098(3) 0.19172(13) 0.0292(7) Uani d D 1 . . O
H2D 0.397(7) 0.526(5) 0.2279(7) 0.044 Uiso d D 1 . . H
H2E 0.273(3) 0.477(5) 0.183(2) 0.044 Uiso d D 1 . . H

loop_
_atom_site_aniso_label
_atom_site_aniso_U_11
_atom_site_aniso_U_22
_atom_site_aniso_U_33
_atom_site_aniso_U_12
_atom_site_aniso_U_13
_atom_site_aniso_U_23
Cr1 0.0146(3) 0.0105(3) 0.0141(3) -0.0003(3) -0.0001(3) -0.0002(2)
N1 0.026(2) 0.0143(18) 0.0202(18) 0.0029(15) -0.0074(18) -0.0029(18)
N2 0.022(2) 0.0172(18) 0.0216(17) 0.0005(17) 0.000(2) 0.0016(16)
N3 0.0194(19) 0.0155(17) 0.0210(17) 0.003(2) -0.0016(19) 0.0025(15)
N4 0.022(2) 0.0156(18) 0.0200(18) 0.0014(17) 0.0021(17) 0.0002(17)
N5 0.0223(19) 0.0146(17) 0.0192(16) 0.0001(19) -0.0047(18) 0.0003(14)
N6 0.024(2) 0.0160(17) 0.0218(17) 0.0028(19) -0.0067(19) -0.0034(14)
Na1 0.0227(7) 0.0218(7) 0.0240(7) 0.0010(8) 0.0005(8) -0.0012(6)
Cl1 0.0213(5) 0.0190(5) 0.0235(5) -0.0009(5) -0.0010(5) 0.0023(4)
Cl3 0.0217(5) 0.0199(5) 0.0285(5) 0.0005(5) -0.0004(5) 0.0051(4)
Cl2 0.0236(6) 0.0196(5) 0.0183(5) -0.0027(5) -0.0011(5) 0.0012(4)
Cl4 0.0269(6) 0.0193(5) 0.0221(5) -0.0023(5) -0.0008(5) 0.0005(4)
O1 0.0286(18) 0.050(2) 0.0329(19) -0.0022(18) 0.0029(18) -0.0169(17)
O2 0.0263(18) 0.0393(18) 0.0222(16) 0.0022(17) -0.0041(16) -0.0038(14)

loop_
_atom_type_symbol
_atom_type_description
_atom_type_scat_dispersion_real
_atom_type_scat_dispersion_imag
_atom_type_scat_source
N N 0.0061 0.0033 'International Tables Vol C Tables 4.2.6.8 and 6.1.1.4'
H H 0.0000 0.0000 'International Tables Vol C Tables 4.2.6.8 and 6.1.1.4'
O O 0.0106 0.0060 'International Tables Vol C Tables 4.2.6.8 and 6.1.1.4'
Cl Cl 0.1484 0.1585 'International Tables Vol C Tables 4.2.6.8 and 6.1.1.4'
Cr Cr 0.3209 0.6236 'International Tables Vol C Tables 4.2.6.8 and 6.1.1.4'
Na Na 0.0362 0.0249 'International Tables Vol C Tables 4.2.6.8 and 6.1.1.4'

loop_
_geom_angle_atom_site_label_1
_geom_angle_atom_site_label_2
_geom_angle_atom_site_label_3
_geom_angle
N1 Cr1 N3 179.40(17)
N1 Cr1 N4 89.72(16)
N3 Cr1 N4 89.79(13)
N1 Cr1 N2 91.41(13)
N3 Cr1 N2 89.08(16)
N4 Cr1 N2 178.66(16)
N1 Cr1 N6 88.30(14)
N3 Cr1 N6 91.37(14)
N4 Cr1 N6 91.25(15)
N2 Cr1 N6 89.49(15)
N1 Cr1 N5 91.94(14)
N3 Cr1 N5 88.39(14)
N4 Cr1 N5 89.16(14)
N2 Cr1 N5 90.09(14)
N6 Cr1 N5 179.52(19)
Cr1 N1 H1A 114(3)
Cr1 N1 H1B 119(3)
H1A N1 H1B 108(4)
Cr1 N1 H1C 118(3)
H1A N1 H1C 93(4)
H1B N1 H1C 102(4)
Cr1 N2 H2A 116(3)
Cr1 N2 H2B 112(3)
H2A N2 H2B 102(4)
Cr1 N2 H2C 109(3)
H2A N2 H2C 109(4)
H2B N2 H2C 108(4)
Cr1 N3 H3A 110(3)
Cr1 N3 H3B 107(3)
H3A N3 H3B 104(4)
Cr1 N3 H3C 114(3)
H3A N3 H3C 111(4)
H3B N3 H3C 110(4)
Cr1 N4 H4A 111(3)
Cr1 N4 H4B 119(3)
H4A N4 H4B 103(4)
Cr1 N4 H4C 111(3)
H4A N4 H4C 109(4)
H4B N4 H4C 102(4)
Cr1 N5 H5A 103(3)
Cr1 N5 H5B 107(3)
H5A N5 H5B 110(4)
Cr1 N5 H5C 113(3)
H5A N5 H5C 114(4)
H5B N5 H5C 109(4)
Cr1 N6 H6A 112(3)
Cr1 N6 H6B 107(3)
H6A N6 H6B 95(4)
Cr1 N6 H6C 116(3)
H6A N6 H6C 108(4)
H6B N6 H6C 118(4)
O1 Na1 O2 175.42(15)
O1 Na1 Cl4 98.07(10)
O2 Na1 Cl4 82.30(10)
O1 Na1 Cl2 84.88(10)
O2 Na1 Cl2 94.79(9)
Cl4 Na1 Cl2 177.03(7)
O1 Na1 Cl3 87.94(12)
O2 Na1 Cl3 96.63(9)
Cl4 Na1 Cl3 89.88(5)
Cl2 Na1 Cl3 89.85(5)
O1 Na1 Cl1 87.82(12)
O2 Na1 Cl1 87.65(9)
Cl4 Na1 Cl1 86.24(5)
Cl2 Na1 Cl1 94.28(5)
Cl3 Na1 Cl1 173.80(6)
Na1 O1 H1D 130(4)
Na1 O1 H1E 122(4)
H1D O1 H1E 108(5)
Na1 O2 H2D 127(4)
Na1 O2 H2E 108(3)
H2D O2 H2E 114(5)

loop_
_geom_bond_atom_site_label_1
_geom_bond_atom_site_label_2
_geom_bond_site_symmetry_2
_geom_bond_distance
_geom_bond_publ_flag
Cr1 N1 . 2.069(4) y
Cr1 N3 . 2.072(4) y
Cr1 N4 . 2.072(4) y
Cr1 N2 . 2.079(4) y
Cr1 N6 . 2.082(3) y
Cr1 N5 . 2.087(3) y
N1 H1A . 0.881(10) ?
N1 H1B . 0.874(10) ?
N1 H1C . 0.878(10) ?
N2 H2A . 0.878(10) ?
N2 H2B . 0.873(10) ?
N2 H2C . 0.875(10) ?
N3 H3A . 0.877(10) ?
N3 H3B . 0.873(10) ?
N3 H3C . 0.872(10) ?
N4 H4A . 0.875(10) ?
N4 H4B . 0.877(10) ?
N4 H4C . 0.876(10) ?
N5 H5A . 0.875(10) ?
N5 H5B . 0.880(10) ?
N5 H5C . 0.877(10) ?
N6 H6A . 0.883(10) ?
N6 H6B . 0.876(10) ?
N6 H6C . 0.874(10) ?
Na1 O1 . 2.316(4) y
Na1 O2 . 2.345(4) y
Na1 Cl4 . 2.797(2) y
Na1 Cl2 . 2.824(2) y
Na1 Cl3 . 2.8690(17) y
Na1 Cl1 . 2.9318(17) y
O1 H1D . 0.836(10) ?
O1 H1E . 0.837(10) ?
O2 H2D . 0.840(10) ?
O2 H2E . 0.836(10) ?

loop_
_geom_hbond_atom_site_label_D
_geom_hbond_atom_site_label_H
_geom_hbond_atom_site_label_A
_geom_hbond_site_symmetry_A
_geom_hbond_distance_DH
_geom_hbond_distance_HA
_geom_hbond_distance_DA
_geom_hbond_angle_DHA
N1 H1A Cl1 4_566 0.881(10) 2.467(15) 3.325(4) 165(4)
N1 H1B Cl4 4_556 0.874(10) 2.71(3) 3.415(4) 139(3)
N1 H1C O1 1_556 0.878(10) 2.66(3) 3.326(6) 133(3)
N1 H1C Cl1 1_556 0.878(10) 2.79(3) 3.525(4) 142(3)
N2 H2A Cl1 1_556 0.878(10) 2.92(3) 3.586(4) 134(3)
N2 H2A Cl4 1_556 0.878(10) 2.77(3) 3.434(4) 134(4)
N2 H2B Cl1 4_466 0.873(10) 2.426(14) 3.282(4) 167(4)
N2 H2C Cl3 4_456 0.875(10) 2.79(3) 3.486(4) 138(3)
N2 H2C O1 4_456 0.875(10) 2.58(3) 3.278(5) 137(3)
N3 H3A Cl3 4_456 0.877(10) 2.53(2) 3.329(4) 151(4)
N3 H3B Cl2 2_665 0.873(10) 2.487(14) 3.344(4) 167(4)
N3 H3C Cl2 4_466 0.872(10) 2.471(17) 3.306(3) 161(4)
N4 H4A Cl3 4_556 0.875(10) 2.443(16) 3.291(4) 164(4)
N4 H4B Cl2 2_665 0.877(10) 2.74(3) 3.450(4) 139(4)
N4 H4C O2 4_566 0.876(10) 2.26(2) 3.064(5) 153(4)
N5 H5B Cl3 4_456 0.880(10) 2.69(2) 3.513(4) 156(4)
N5 H5A Cl2 2_665 0.875(10) 2.589(19) 3.406(3) 156(4)
N5 H5C Cl4 4_556 0.877(10) 2.575(19) 3.392(3) 156(3)
N6 H6A Cl1 1_556 0.883(10) 2.573(16) 3.424(3) 162(3)
N6 H6B Cl1 4_566 0.876(10) 2.74(2) 3.558(4) 156(4)
N6 H6C Cl2 4_466 0.874(10) 2.84(3) 3.539(3) 138(3)
O1 H1D Cl4 1_655 0.836(10) 2.360(11) 3.195(3) 177(6)
O1 H1E Cl4 4 0.837(10) 2.312(17) 3.131(4) 167(5)
O2 H2D Cl3 3_655 0.840(10) 2.354(15) 3.179(3) 167(4)
O2 H2E Cl2 1_455 0.836(10) 2.51(3) 3.269(4) 151(4)
